data_8104185
loop_
_publ_author_name
'Zhang, Z.'
'Lutz, H.D.'

_publ_section_title
;
 Redetermination of the crystal structures of lithium zinc iodide, Li2 Zn
 I4, and sodium zinc chloride, Na2 Zn Cl4
;
_journal_name_full 'Zeitschrift fuer Kristallographie (149,1979-)'
_journal_page_first 691
_journal_page_last 692
_journal_volume 210
_journal_year 1995
_chemical_formula_sum 'I4 Li2 Zn'
_chemical_name_systematic 'Li2 (Zn I4)'
_space_group_IT_number 62
_symmetry_space_group_name_Hall '-P 2ac 2n'
_symmetry_space_group_name_H-M 'P n m a'
_cell_angle_alpha 90
_cell_angle_beta 90
_cell_angle_gamma 90
_cell_formula_units_Z 4
_cell_length_a 14.828
_cell_length_b 8.56
_cell_length_c 7.0123
_cell_volume 890.055
_citation_journal_id_ASTM ZEKRDZ
_cod_data_source_file Zhang_ZEKRDZ_1995_1833.cif
_cod_data_source_block I4Li2Zn1
_cod_original_formula_sum 'I4 Li2 Zn1'
_cod_database_code 8104185

loop_
_symmetry_equiv_pos_as_xyz
x,y,z
-x+1/2,-y,z+1/2
x+1/2,-y+1/2,-z+1/2
-x,y+1/2,-z
-x,-y,-z
x-1/2,y,-z-1/2
-x-1/2,y-1/2,z-1/2
x,-y-1/2,z

loop_
_atom_site_label
_atom_site_type_symbol
_atom_site_fract_x
_atom_site_fract_y
_atom_site_fract_z
_atom_site_occupancy
_atom_site_U_iso_or_equiv
Li1 Li+1 0 0 0 1 0.0
Li2 Li+1 0.265 0.25 0.002 1 0.0
Zn1 Zn+2 0.08618 0.25 0.4019 1 0.0
I1 I-1 0.08861 0.25 0.76978 1 0.0
I2 I-1 0.4243 0.25 0.25128 1 0.0
I3 I-1 0.16639 0.00752 0.24808 1 0.0
